data_4509133
loop_
_publ_author_name
'Imai, Yoshitane'
'Murata, Katuzo'
'Kamon, Kensaku'
'Kinuta, Takafumi'
'Sato, Tomohiro'
'Kuroda, Reiko'
'Matsubara, Yoshio'

_publ_section_title
;
 Formation and Crystal Structure of Two-Component Host System Having
 Helical Chirality and Comprising
 9,10-Dihydro-9,10-ethanoanthracene-11,12-diamine and
 1,1&#x2032;-Binaphthyl-2,2&#x2032;-dicarboxylic Acid
;
_journal_issue 1
_journal_name_full 'Crystal Growth &amp; Design'
_journal_page_first 602
_journal_paper_doi 10.1021/cg800911x
_journal_volume 9
_journal_year 2009
_chemical_absolute_configuration rm
_chemical_formula_sum 'C57 H56 N4 O6'
_chemical_formula_weight 893.06
_chemical_name_systematic
; 
 ? 
;
_space_group_IT_number 19
_symmetry_cell_setting orthorhombic
_symmetry_space_group_name_Hall 'P 2ac 2ab'
_symmetry_space_group_name_H-M 'P 21 21 21'
_atom_sites_solution_hydrogens geom
_atom_sites_solution_primary direct
_atom_sites_solution_secondary difmap
_audit_creation_method SHELXL-97
_cell_angle_alpha 90.00
_cell_angle_beta 90.00
_cell_angle_gamma 90.00
_cell_formula_units_Z 4
_cell_length_a 12.8177(8)
_cell_length_b 14.4717(9)
_cell_length_c 25.1811(15)
_cell_measurement_reflns_used 9066
_cell_measurement_temperature 115(2)
_cell_measurement_theta_max 27.89
_cell_measurement_theta_min 1.62
_cell_volume 4670.9(5)
_computing_cell_refinement 'Bruker SAINT'
_computing_data_collection 'Bruker SMART'
_computing_data_reduction 'Bruker SAINT'
_computing_structure_refinement 'SHELXL-97 (Sheldrick, 1997)'
_computing_structure_solution 'SHELXS-97 (Sheldrick, 1997)'
_diffrn_ambient_temperature 115(2)
_diffrn_measured_fraction_theta_full 0.980
_diffrn_measured_fraction_theta_max 0.980
_diffrn_measurement_device_type 'CCD area detector'
_diffrn_measurement_method '\w scans'
_diffrn_radiation_monochromator graphite
_diffrn_radiation_source 'fine-focus sealed tube'
_diffrn_radiation_type MoK\a
_diffrn_radiation_wavelength 0.71073
_diffrn_reflns_av_R_equivalents 0.0661
_diffrn_reflns_av_sigmaI/netI 0.0705
_diffrn_reflns_limit_h_max 16
_diffrn_reflns_limit_h_min -16
_diffrn_reflns_limit_k_max 19
_diffrn_reflns_limit_k_min -19
_diffrn_reflns_limit_l_max 31
_diffrn_reflns_limit_l_min -32
_diffrn_reflns_number 41511
_diffrn_reflns_theta_full 27.89
_diffrn_reflns_theta_max 27.89
_diffrn_reflns_theta_min 1.62
_exptl_absorpt_coefficient_mu 0.083
_exptl_absorpt_correction_T_max 0.9918
_exptl_absorpt_correction_T_min 0.9638
_exptl_absorpt_correction_type empirical
_exptl_absorpt_process_details 'Bruker SADABS'
_exptl_crystal_colour colorless
_exptl_crystal_density_diffrn 1.270
_exptl_crystal_density_method 'not measured'
_exptl_crystal_description plate
_exptl_crystal_F_000 1896
_exptl_crystal_size_max 0.45
_exptl_crystal_size_mid 0.15
_exptl_crystal_size_min 0.10
_refine_diff_density_max 0.596
_refine_diff_density_min -0.460
_refine_diff_density_rms 0.061
_refine_ls_abs_structure_details 'Flack H D (1983), Acta Cryst. A39, 876-881'
_refine_ls_abs_structure_Flack 0.1(12)
_refine_ls_extinction_method none
_refine_ls_goodness_of_fit_ref 1.070
_refine_ls_hydrogen_treatment mixed
_refine_ls_matrix_type full
_refine_ls_number_parameters 632
_refine_ls_number_reflns 10755
_refine_ls_number_restraints 0
_refine_ls_restrained_S_all 1.070
_refine_ls_R_factor_all 0.0818
_refine_ls_R_factor_gt 0.0667
_refine_ls_shift/su_max 0.036
_refine_ls_shift/su_mean 0.001
_refine_ls_structure_factor_coef Fsqd
_refine_ls_weighting_details 'calc w=1/[\s^2^(Fo^2^)+(0.0534P)^2^+2.6615P] where P=(Fo^2^+2Fc^2^)/3'
_refine_ls_weighting_scheme calc
_refine_ls_wR_factor_gt 0.1333
_refine_ls_wR_factor_ref 0.1403
_reflns_number_gt 9066
_reflns_number_total 10755
_reflns_threshold_expression >2sigma(I)
_cod_data_source_file cg800911xsup1.cif
_cod_data_source_block imai88_3
_cod_depositor_comments
;
The following automatic conversions were performed:

'_symmetry_cell_setting' value 'Orthorhombic' changed to
'orthorhombic' according to
/home/saulius/struct/CIF-dictionaries/cif_core.dic dictionary named
'cif_core.dic' version 2.4.2 from 2011-04-26.

Automatic conversion script
Id: cif_fix_values 1891 2012-01-12 08:04:46Z andrius 
;
_cod_original_sg_symbol_H-M P2(1)2(1)2(1)
_cod_database_code 4509133

loop_
_symmetry_equiv_pos_as_xyz
'x, y, z'
'-x+1/2, -y, z+1/2'
'-x, y+1/2, -z+1/2'
'x+1/2, -y+1/2, -z'

loop_
_atom_site_label
_atom_site_type_symbol
_atom_site_fract_x
_atom_site_fract_y
_atom_site_fract_z
_atom_site_U_iso_or_equiv
_atom_site_adp_type
_atom_site_occupancy
_atom_site_symmetry_multiplicity
_atom_site_calc_flag
_atom_site_refinement_flags
C1 C -0.2094(2) 0.37919(19) 1.14588(10) 0.0132(5) Uani 1 1 d .
C2 C -0.2626(2) 0.41087(18) 1.10195(11) 0.0142(6) Uani 1 1 d .
C3 C -0.2608(2) 0.5063(2) 1.08809(12) 0.0203(6) Uani 1 1 d .
H3 H -0.2964 0.5266 1.0571 0.024 Uiso 1 1 calc R
C4 C -0.2090(2) 0.5685(2) 1.11855(12) 0.0225(7) Uani 1 1 d .
H4 H -0.2127 0.6323 1.1100 0.027 Uiso 1 1 calc R
C5 C -0.0886(2) 0.60260(19) 1.19248(12) 0.0180(6) Uani 1 1 d .
H5 H -0.0919 0.6667 1.1845 0.022 Uiso 1 1 calc R
C6 C -0.0255(2) 0.5728(2) 1.23229(12) 0.0196(6) Uani 1 1 d .
H6 H 0.0155 0.6158 1.2517 0.024 Uiso 1 1 calc R
C7 C -0.0208(2) 0.4784(2) 1.24470(12) 0.0194(6) Uani 1 1 d .
H7 H 0.0244 0.4577 1.2721 0.023 Uiso 1 1 calc R
C8 C -0.0808(2) 0.4156(2) 1.21756(11) 0.0172(6) Uani 1 1 d .
H8 H -0.0777 0.3521 1.2270 0.021 Uiso 1 1 calc R
C9 C -0.1472(2) 0.44390(19) 1.17569(10) 0.0144(6) Uani 1 1 d .
C10 C -0.1496(2) 0.53947(19) 1.16280(11) 0.0160(6) Uani 1 1 d .
C2A C -0.3231(2) 0.34778(18) 1.06433(11) 0.0143(6) Uani 1 1 d .
O2 O -0.38061(15) 0.28706(14) 1.08185(8) 0.0201(4) Uani 1 1 d .
O3 O -0.30831(15) 0.36609(13) 1.01505(7) 0.0163(4) Uani 1 1 d .
C11 C -0.2141(2) 0.28037(19) 1.16397(10) 0.0126(5) Uani 1 1 d .
C12 C -0.1735(2) 0.20893(18) 1.13462(10) 0.0119(5) Uani 1 1 d .
C13 C -0.1821(2) 0.11602(19) 1.15245(11) 0.0154(6) Uani 1 1 d .
H13 H -0.1564 0.0673 1.1308 0.018 Uiso 1 1 calc R
C14 C -0.2267(2) 0.09624(19) 1.20015(11) 0.0168(6) Uani 1 1 d .
H14 H -0.2291 0.0341 1.2123 0.020 Uiso 1 1 calc R
C15 C -0.3176(2) 0.1486(2) 1.28121(11) 0.0205(6) Uani 1 1 d .
H15 H -0.3194 0.0869 1.2940 0.025 Uiso 1 1 calc R
C16 C -0.3615(2) 0.2175(2) 1.31081(12) 0.0225(6) Uani 1 1 d .
H16 H -0.3932 0.2037 1.3440 0.027 Uiso 1 1 calc R
C17 C -0.3596(2) 0.3088(2) 1.29202(11) 0.0202(6) Uani 1 1 d .
H17 H -0.3908 0.3565 1.3125 0.024 Uiso 1 1 calc R
C18 C -0.3137(2) 0.3300(2) 1.24469(11) 0.0177(6) Uani 1 1 d .
H18 H -0.3136 0.3922 1.2326 0.021 Uiso 1 1 calc R
C19 C -0.2658(2) 0.2603(2) 1.21325(11) 0.0153(6) Uani 1 1 d .
C20 C -0.2695(2) 0.1677(2) 1.23182(11) 0.0165(6) Uani 1 1 d .
C12A C -0.1193(2) 0.22351(18) 1.08187(11) 0.0134(5) Uani 1 1 d .
O12 O -0.05096(14) 0.28649(14) 1.07953(8) 0.0164(4) Uani 1 1 d .
O13 O -0.14538(16) 0.17289(14) 1.04435(8) 0.0218(5) Uani 1 1 d .
C21 C -0.0254(2) 0.4484(2) 0.81263(12) 0.0214(6) Uani 1 1 d .
H21 H 0.0386 0.4387 0.7944 0.026 Uiso 1 1 calc R
C22 C -0.1200(3) 0.4270(2) 0.78849(12) 0.0267(7) Uani 1 1 d .
H22 H -0.1204 0.4026 0.7535 0.032 Uiso 1 1 calc R
C23 C -0.2130(3) 0.4406(2) 0.81465(13) 0.0281(7) Uani 1 1 d .
H23 H -0.2769 0.4264 0.7974 0.034 Uiso 1 1 calc R
C24 C -0.2136(2) 0.4752(2) 0.86644(13) 0.0241(7) Uani 1 1 d .
H24 H -0.2776 0.4840 0.8848 0.029 Uiso 1 1 calc R
C25 C -0.0605(3) 0.6999(2) 0.97013(12) 0.0249(7) Uani 1 1 d .
H25 H -0.1257 0.7094 0.9873 0.030 Uiso 1 1 calc R
C26 C 0.0137(3) 0.7700(2) 0.96908(13) 0.0327(8) Uani 1 1 d .
H26 H -0.0019 0.8284 0.9844 0.039 Uiso 1 1 calc R
C27 C 0.1101(3) 0.7553(2) 0.94583(13) 0.0334(8) Uani 1 1 d .
H27 H 0.1612 0.8029 0.9464 0.040 Uiso 1 1 calc R
C28 C 0.1327(3) 0.6708(2) 0.92144(12) 0.0251(7) Uani 1 1 d .
H28 H 0.1991 0.6603 0.9057 0.030 Uiso 1 1 calc R
C29 C 0.0694(2) 0.50642(19) 0.89726(11) 0.0150(6) Uani 1 1 d .
H29 H 0.1356 0.4997 0.8767 0.018 Uiso 1 1 calc R
C30 C -0.1058(2) 0.53105(19) 0.94675(11) 0.0178(6) Uani 1 1 d .
H30 H -0.1741 0.5420 0.9649 0.021 Uiso 1 1 calc R
C31 C -0.1199(2) 0.49653(19) 0.89067(11) 0.0179(6) Uani 1 1 d .
C32 C -0.0262(2) 0.48395(19) 0.86370(11) 0.0167(6) Uani 1 1 d .
C33 C 0.0574(2) 0.6031(2) 0.92062(11) 0.0185(6) Uani 1 1 d .
C34 C -0.0386(2) 0.6167(2) 0.94604(12) 0.0195(6) Uani 1 1 d .
C35 C 0.0637(2) 0.43716(18) 0.94490(10) 0.0129(5) Uani 1 1 d .
H35 H 0.0574 0.3735 0.9298 0.015 Uiso 1 1 calc R
C36 C -0.0384(2) 0.45790(19) 0.97641(11) 0.0138(6) Uani 1 1 d .
H36 H -0.0191 0.4832 1.0120 0.017 Uiso 1 1 calc R
N35 N 0.15535(18) 0.43838(18) 0.97966(10) 0.0157(5) Uani 1 1 d .
N36 N -0.10005(17) 0.37202(16) 0.98424(9) 0.0152(5) Uani 1 1 d .
H36A H -0.0718 0.3385 1.0113 0.023 Uiso 1 1 calc R
H36B H -0.0989 0.3380 0.9539 0.023 Uiso 1 1 calc R
H36C H -0.1671 0.3870 0.9924 0.023 Uiso 1 1 calc R
C41 C 0.2982(2) 0.5609(2) 1.08372(12) 0.0211(6) Uani 1 1 d .
H41 H 0.3683 0.5781 1.0765 0.025 Uiso 1 1 calc R
C42 C 0.2162(3) 0.6188(2) 1.06926(12) 0.0255(7) Uani 1 1 d .
H42 H 0.2306 0.6761 1.0524 0.031 Uiso 1 1 calc R
C43 C 0.1143(3) 0.5936(2) 1.07922(12) 0.0234(7) Uani 1 1 d .
H43 H 0.0591 0.6341 1.0695 0.028 Uiso 1 1 calc R
C44 C 0.0915(2) 0.5096(2) 1.10332(11) 0.0188(6) Uani 1 1 d .
H44 H 0.0212 0.4920 1.1097 0.023 Uiso 1 1 calc R
C45 C 0.1968(2) 0.31707(19) 1.23990(11) 0.0178(6) Uani 1 1 d .
H45 H 0.1271 0.2967 1.2450 0.021 Uiso 1 1 calc R
C46 C 0.2678(2) 0.3132(2) 1.28128(11) 0.0211(6) Uani 1 1 d .
H46 H 0.2465 0.2904 1.3150 0.025 Uiso 1 1 calc R
C47 C 0.3695(2) 0.3423(2) 1.27384(12) 0.0222(6) Uani 1 1 d .
H47 H 0.4175 0.3402 1.3026 0.027 Uiso 1 1 calc R
C48 C 0.4020(2) 0.3744(2) 1.22471(12) 0.0194(6) Uani 1 1 d .
H48 H 0.4723 0.3929 1.2196 0.023 Uiso 1 1 calc R
C49 C 0.3545(2) 0.40577(19) 1.12622(11) 0.0160(6) Uani 1 1 d .
H49 H 0.4280 0.4275 1.1216 0.019 Uiso 1 1 calc R
C50 C 0.1627(2) 0.35609(18) 1.14128(10) 0.0137(6) Uani 1 1 d .
H50 H 0.0883 0.3390 1.1480 0.016 Uiso 1 1 calc R
C51 C 0.1731(2) 0.45183(19) 1.11788(10) 0.0146(6) Uani 1 1 d .
C52 C 0.2764(2) 0.47799(19) 1.10877(10) 0.0154(6) Uani 1 1 d .
C53 C 0.3317(2) 0.37946(19) 1.18322(11) 0.0142(6) Uani 1 1 d .
C54 C 0.2282(2) 0.35082(19) 1.19105(11) 0.0146(6) Uani 1 1 d .
C55 C 0.3311(2) 0.31881(18) 1.09228(10) 0.0127(5) Uani 1 1 d .
H55 H 0.3394 0.3359 1.0540 0.015 Uiso 1 1 calc R
C56 C 0.2165(2) 0.28898(19) 1.10124(10) 0.0123(5) Uani 1 1 d .
H56 H 0.2164 0.2255 1.1170 0.015 Uiso 1 1 calc R
N55 N 0.40179(19) 0.24155(17) 1.10359(11) 0.0170(5) Uani 1 1 d .
N56 N 0.15548(17) 0.28648(16) 1.05085(8) 0.0132(5) Uani 1 1 d .
H56A H 0.1786 0.2391 1.0302 0.020 Uiso 1 1 calc R
H56B H 0.1639 0.3408 1.0332 0.020 Uiso 1 1 calc R
H56C H 0.0867 0.2780 1.0584 0.020 Uiso 1 1 calc R
O61 O 0.4891(2) 0.44896(19) 1.00084(11) 0.0411(7) Uani 1 1 d .
O71 O 0.4043(2) 0.5776(2) 0.93193(12) 0.0515(7) Uani 1 1 d .
H71 H 0.4114 0.5349 0.9542 0.077 Uiso 1 1 calc R
C71 C 0.5021(4) 0.5909(3) 0.9034(2) 0.0678(14) Uani 1 1 d .
H71A H 0.5607 0.5923 0.9290 0.081 Uiso 1 1 calc R
H71B H 0.5135 0.5384 0.8788 0.081 Uiso 1 1 calc R
C72 C 0.5005(4) 0.6735(3) 0.8745(2) 0.0627(13) Uani 1 1 d .
H72A H 0.4846 0.7250 0.8991 0.075 Uiso 1 1 calc R
H72B H 0.4434 0.6704 0.8481 0.075 Uiso 1 1 calc R
C73 C 0.6004(3) 0.6943(3) 0.84620(16) 0.0489(11) Uani 1 1 d .
H73A H 0.6186 0.6424 0.8230 0.073 Uiso 1 1 calc R
H73B H 0.6561 0.7039 0.8723 0.073 Uiso 1 1 calc R
H73C H 0.5918 0.7503 0.8248 0.073 Uiso 1 1 calc R
H35A H 0.209(3) 0.416(2) 0.9649(13) 0.025(9) Uiso 1 1 d .
H35B H 0.174(2) 0.500(2) 0.9927(12) 0.019(8) Uiso 1 1 d .
H55A H 0.388(3) 0.218(2) 1.1370(14) 0.027(9) Uiso 1 1 d .
H55B H 0.466(3) 0.260(2) 1.0986(13) 0.027(9) Uiso 1 1 d .
H61A H 0.560(5) 0.419(4) 1.004(2) 0.11(2) Uiso 1 1 d .
H61B H 0.453(5) 0.388(5) 0.984(3) 0.13(2) Uiso 1 1 d .

loop_
_atom_site_aniso_label
_atom_site_aniso_U_11
_atom_site_aniso_U_22
_atom_site_aniso_U_33
_atom_site_aniso_U_23
_atom_site_aniso_U_13
_atom_site_aniso_U_12
C1 0.0096(13) 0.0183(14) 0.0116(13) -0.0018(11) 0.0031(10) 0.0004(11)
C2 0.0115(13) 0.0142(13) 0.0170(14) -0.0028(11) 0.0035(11) 0.0003(10)
C3 0.0230(15) 0.0176(14) 0.0202(15) 0.0027(12) -0.0067(12) 0.0036(12)
C4 0.0283(17) 0.0118(14) 0.0274(17) 0.0017(12) -0.0048(13) 0.0011(12)
C5 0.0198(15) 0.0097(13) 0.0245(16) -0.0046(11) 0.0030(12) 0.0010(11)
C6 0.0174(15) 0.0215(15) 0.0200(15) -0.0088(12) -0.0007(12) -0.0036(12)
C7 0.0172(15) 0.0233(16) 0.0178(15) -0.0016(12) 0.0006(12) 0.0011(12)
C8 0.0144(14) 0.0179(14) 0.0192(15) 0.0030(12) 0.0010(11) -0.0001(11)
C9 0.0103(13) 0.0199(14) 0.0131(14) -0.0039(11) 0.0025(10) 0.0017(11)
C10 0.0167(14) 0.0155(14) 0.0159(14) -0.0025(11) 0.0035(11) 0.0008(11)
C2A 0.0090(12) 0.0146(13) 0.0192(15) -0.0021(11) -0.0041(11) 0.0037(10)
O2 0.0140(10) 0.0213(10) 0.0251(11) 0.0006(9) 0.0010(8) -0.0049(8)
O3 0.0151(10) 0.0205(11) 0.0134(10) -0.0004(8) -0.0018(8) 0.0002(8)
C11 0.0106(12) 0.0154(13) 0.0119(13) 0.0006(11) -0.0037(10) -0.0010(11)
C12 0.0088(12) 0.0132(13) 0.0135(13) 0.0002(11) -0.0046(10) -0.0011(10)
C13 0.0130(13) 0.0154(14) 0.0177(14) -0.0046(11) -0.0032(11) 0.0031(11)
C14 0.0187(14) 0.0132(13) 0.0185(14) 0.0044(11) -0.0035(12) -0.0005(11)
C15 0.0222(15) 0.0225(16) 0.0167(14) 0.0066(12) 0.0003(12) -0.0054(12)
C16 0.0214(15) 0.0316(17) 0.0147(14) -0.0005(13) 0.0056(12) -0.0009(13)
C17 0.0162(15) 0.0268(16) 0.0176(15) -0.0050(12) 0.0009(11) 0.0014(12)
C18 0.0160(14) 0.0200(15) 0.0173(14) -0.0010(12) -0.0019(11) -0.0028(11)
C19 0.0108(13) 0.0208(15) 0.0142(14) -0.0003(11) -0.0054(11) -0.0007(11)
C20 0.0139(14) 0.0201(15) 0.0156(14) -0.0001(11) -0.0032(11) -0.0024(11)
C12A 0.0084(12) 0.0169(14) 0.0148(13) -0.0011(11) -0.0019(10) 0.0028(11)
O12 0.0117(9) 0.0200(10) 0.0175(10) 0.0009(8) 0.0027(8) -0.0024(8)
O13 0.0223(11) 0.0269(11) 0.0161(10) -0.0069(9) 0.0022(8) -0.0034(9)
C21 0.0247(16) 0.0219(16) 0.0176(15) 0.0036(12) -0.0037(12) 0.0014(12)
C22 0.0394(19) 0.0246(16) 0.0162(15) 0.0034(13) -0.0068(14) 0.0010(15)
C23 0.0264(17) 0.0268(17) 0.0312(18) 0.0053(14) -0.0176(14) -0.0038(14)
C24 0.0188(15) 0.0258(16) 0.0277(17) 0.0074(13) -0.0025(13) 0.0052(13)
C25 0.0332(18) 0.0164(15) 0.0250(17) 0.0000(13) 0.0001(14) 0.0088(13)
C26 0.061(2) 0.0138(16) 0.0228(17) -0.0003(13) -0.0025(16) 0.0052(15)
C27 0.052(2) 0.0225(16) 0.0260(18) 0.0043(14) -0.0007(17) -0.0136(16)
C28 0.0375(19) 0.0217(16) 0.0162(15) 0.0043(12) 0.0041(13) -0.0075(14)
C29 0.0154(13) 0.0169(14) 0.0126(14) 0.0014(11) 0.0003(11) -0.0020(11)
C30 0.0160(14) 0.0186(14) 0.0188(15) 0.0018(12) 0.0016(12) 0.0045(11)
C31 0.0190(14) 0.0140(14) 0.0206(15) 0.0050(12) -0.0037(12) 0.0019(11)
C32 0.0194(15) 0.0134(14) 0.0173(14) 0.0060(11) -0.0015(12) -0.0006(11)
C33 0.0255(15) 0.0187(15) 0.0112(14) 0.0036(11) -0.0002(12) -0.0020(12)
C34 0.0255(16) 0.0167(14) 0.0164(14) 0.0034(12) -0.0045(12) 0.0044(12)
C35 0.0139(13) 0.0132(13) 0.0115(13) -0.0017(11) 0.0006(10) -0.0001(11)
C36 0.0146(13) 0.0160(14) 0.0110(13) 0.0006(11) -0.0002(11) 0.0005(11)
N35 0.0094(12) 0.0218(14) 0.0158(12) -0.0009(10) 0.0022(9) 0.0017(10)
N36 0.0114(11) 0.0199(12) 0.0142(11) 0.0024(10) -0.0022(9) -0.0030(9)
C41 0.0249(16) 0.0200(15) 0.0184(15) -0.0009(12) -0.0009(12) -0.0027(12)
C42 0.0416(19) 0.0155(14) 0.0195(16) -0.0008(12) -0.0028(14) -0.0022(14)
C43 0.0325(17) 0.0205(15) 0.0170(15) -0.0063(12) -0.0048(13) 0.0114(13)
C44 0.0225(15) 0.0222(15) 0.0118(14) -0.0058(12) -0.0008(11) 0.0063(12)
C45 0.0174(15) 0.0186(15) 0.0172(15) -0.0007(11) 0.0007(11) 0.0007(11)
C46 0.0264(16) 0.0255(16) 0.0113(14) 0.0038(12) 0.0003(12) 0.0019(13)
C47 0.0243(16) 0.0276(16) 0.0146(14) -0.0006(12) -0.0060(12) 0.0003(13)
C48 0.0138(14) 0.0230(15) 0.0213(15) -0.0001(12) -0.0015(12) -0.0017(12)
C49 0.0114(13) 0.0201(15) 0.0166(14) -0.0004(11) 0.0006(11) -0.0032(11)
C50 0.0121(13) 0.0180(14) 0.0109(13) -0.0018(10) 0.0014(10) 0.0006(11)
C51 0.0167(14) 0.0185(14) 0.0086(13) -0.0043(10) -0.0013(10) 0.0006(11)
C52 0.0205(14) 0.0167(14) 0.0089(13) -0.0053(11) 0.0003(11) -0.0014(12)
C53 0.0162(14) 0.0124(13) 0.0141(13) -0.0019(11) 0.0009(11) -0.0002(11)
C54 0.0130(13) 0.0158(14) 0.0151(14) -0.0007(11) -0.0022(11) 0.0027(11)
C55 0.0126(13) 0.0141(13) 0.0115(13) 0.0013(10) 0.0008(10) 0.0012(10)
C56 0.0126(13) 0.0157(13) 0.0086(12) -0.0001(11) -0.0002(10) 0.0000(11)
N55 0.0094(12) 0.0198(13) 0.0217(14) 0.0002(11) 0.0024(10) 0.0008(10)
N56 0.0116(11) 0.0161(11) 0.0120(11) -0.0021(9) -0.0007(9) 0.0006(9)
O61 0.0329(15) 0.0376(15) 0.0527(17) -0.0078(13) -0.0121(13) 0.0062(12)
O71 0.0479(17) 0.0521(18) 0.0543(19) 0.0082(15) 0.0011(14) -0.0074(14)
C71 0.084(4) 0.058(3) 0.062(3) -0.015(3) 0.021(3) -0.005(3)
C72 0.072(3) 0.048(3) 0.068(3) -0.009(2) 0.014(3) -0.005(2)
C73 0.053(3) 0.045(2) 0.048(2) -0.014(2) 0.010(2) -0.004(2)

loop_
_atom_type_symbol
_atom_type_description
_atom_type_scat_dispersion_real
_atom_type_scat_dispersion_imag
_atom_type_scat_source
C C 0.0033 0.0016 'International Tables Vol C Tables 4.2.6.8 and 6.1.1.4'
H H 0.0000 0.0000 'International Tables Vol C Tables 4.2.6.8 and 6.1.1.4'
N N 0.0061 0.0033 'International Tables Vol C Tables 4.2.6.8 and 6.1.1.4'
O O 0.0106 0.0060 'International Tables Vol C Tables 4.2.6.8 and 6.1.1.4'

loop_
_geom_angle_atom_site_label_1
_geom_angle_atom_site_label_2
_geom_angle_atom_site_label_3
_geom_angle
C2 C1 C9 118.4(2)
C2 C1 C11 122.7(2)
C9 C1 C11 118.9(2)
C1 C2 C3 120.7(3)
C1 C2 C2A 123.4(2)
C3 C2 C2A 115.9(2)
C4 C3 C2 120.8(3)
C3 C4 C10 120.9(3)
C6 C5 C10 120.9(3)
C5 C6 C7 120.0(3)
C8 C7 C6 120.6(3)
C7 C8 C9 121.1(3)
C8 C9 C10 117.7(3)
C8 C9 C1 122.2(3)
C10 C9 C1 120.1(2)
C4 C10 C5 121.5(3)
C4 C10 C9 118.7(3)
C5 C10 C9 119.7(3)
O2 C2A O3 125.7(3)
O2 C2A C2 120.6(2)
O3 C2A C2 113.7(2)
C12 C11 C19 119.2(2)
C12 C11 C1 122.6(2)
C19 C11 C1 118.2(2)
C11 C12 C13 120.8(2)
C11 C12 C12A 122.8(2)
C13 C12 C12A 116.4(2)
C14 C13 C12 120.7(3)
C13 C14 C20 120.4(3)
C16 C15 C20 121.1(3)
C15 C16 C17 119.8(3)
C18 C17 C16 120.9(3)
C17 C18 C19 120.9(3)
C20 C19 C18 118.2(3)
C20 C19 C11 119.4(2)
C18 C19 C11 122.4(3)
C15 C20 C14 121.4(3)
C15 C20 C19 119.2(3)
C14 C20 C19 119.4(3)
O13 C12A O12 125.2(3)
O13 C12A C12 117.5(2)
O12 C12A C12 117.3(2)
C32 C21 C22 118.8(3)
C23 C22 C21 120.9(3)
C22 C23 C24 120.3(3)
C31 C24 C23 119.1(3)
C34 C25 C26 119.3(3)
C27 C26 C25 120.4(3)
C26 C27 C28 120.4(3)
C33 C28 C27 118.9(3)
C32 C29 C33 109.2(2)
C32 C29 C35 104.5(2)
C33 C29 C35 106.7(2)
C34 C30 C31 109.2(2)
C34 C30 C36 104.3(2)
C31 C30 C36 106.9(2)
C24 C31 C32 120.4(3)
C24 C31 C30 126.3(3)
C32 C31 C30 113.4(3)
C21 C32 C31 120.6(3)
C21 C32 C29 126.0(3)
C31 C32 C29 113.3(2)
C28 C33 C34 120.7(3)
C28 C33 C29 126.1(3)
C34 C33 C29 113.1(2)
C25 C34 C33 120.2(3)
C25 C34 C30 126.6(3)
C33 C34 C30 113.1(3)
N35 C35 C36 111.5(2)
N35 C35 C29 114.4(2)
C36 C35 C29 107.8(2)
N36 C36 C30 109.7(2)
N36 C36 C35 110.6(2)
C30 C36 C35 110.6(2)
C52 C41 C42 119.2(3)
C43 C42 C41 120.6(3)
C42 C43 C44 120.6(3)
C51 C44 C43 118.9(3)
C54 C45 C46 119.5(3)
C47 C46 C45 120.3(3)
C46 C47 C48 120.4(3)
C53 C48 C47 119.8(3)
C52 C49 C53 108.7(2)
C52 C49 C55 105.8(2)
C53 C49 C55 106.3(2)
C54 C50 C51 108.7(2)
C54 C50 C56 105.0(2)
C51 C50 C56 106.2(2)
C44 C51 C52 120.5(3)
C44 C51 C50 126.0(3)
C52 C51 C50 113.4(2)
C41 C52 C51 120.1(3)
C41 C52 C49 126.7(3)
C51 C52 C49 113.1(2)
C48 C53 C54 119.6(3)
C48 C53 C49 127.2(3)
C54 C53 C49 113.0(2)
C45 C54 C53 120.2(3)
C45 C54 C50 126.5(3)
C53 C54 C50 113.2(2)
N55 C55 C56 110.2(2)
N55 C55 C49 113.1(2)
C56 C55 C49 109.3(2)
N56 C56 C55 112.4(2)
N56 C56 C50 109.5(2)
C55 C56 C50 109.9(2)
C72 C71 O71 110.8(4)
C71 C72 C73 114.0(5)

loop_
_geom_bond_atom_site_label_1
_geom_bond_atom_site_label_2
_geom_bond_distance
C1 C2 1.378(4)
C1 C9 1.442(4)
C1 C11 1.502(4)
C2 C3 1.424(4)
C2 C2A 1.527(4)
C3 C4 1.356(4)
C4 C10 1.414(4)
C5 C6 1.359(4)
C5 C10 1.415(4)
C6 C7 1.403(4)
C7 C8 1.373(4)
C8 C9 1.415(4)
C9 C10 1.421(4)
C2A O2 1.229(3)
C2A O3 1.283(3)
C11 C12 1.373(4)
C11 C19 1.437(4)
C12 C13 1.422(4)
C12 C12A 1.514(4)
C13 C14 1.361(4)
C14 C20 1.416(4)
C15 C16 1.366(4)
C15 C20 1.416(4)
C16 C17 1.403(4)
C17 C18 1.365(4)
C18 C19 1.422(4)
C19 C20 1.420(4)
C12A O13 1.241(3)
C12A O12 1.266(3)
C21 C32 1.386(4)
C21 C22 1.391(4)
C22 C23 1.375(5)
C23 C24 1.397(5)
C24 C31 1.382(4)
C25 C34 1.378(4)
C25 C26 1.391(5)
C26 C27 1.384(5)
C27 C28 1.400(4)
C28 C33 1.375(4)
C29 C32 1.524(4)
C29 C33 1.526(4)
C29 C35 1.565(4)
C30 C34 1.509(4)
C30 C31 1.509(4)
C30 C36 1.557(4)
C31 C32 1.391(4)
C33 C34 1.401(4)
C35 N35 1.465(3)
C35 C36 1.559(4)
C36 N36 1.486(3)
C41 C52 1.384(4)
C41 C42 1.393(4)
C42 C43 1.379(5)
C43 C44 1.390(4)
C44 C51 1.389(4)
C45 C54 1.383(4)
C45 C46 1.384(4)
C46 C47 1.383(4)
C47 C48 1.386(4)
C48 C53 1.381(4)
C49 C52 1.513(4)
C49 C53 1.513(4)
C49 C55 1.551(4)
C50 C54 1.510(4)
C50 C51 1.512(4)
C50 C56 1.560(4)
C51 C52 1.395(4)
C53 C54 1.404(4)
C55 N55 1.467(3)
C55 C56 1.548(4)
C56 N56 1.491(3)
O71 C71 1.458(6)
C71 C72 1.399(7)
C72 C73 1.496(6)
